data_7029014
loop_
_publ_author_name
'Wang, Lingfang'
'Ro\,sca, Sorin-Claudiu'
'Poirier, Valentin'
'Sinbandhit, Sourisak'
'Dorcet, Vincent'
'Roisnel, Thierry'
'Carpentier, Jean-Fran\,cois'
'Sarazin, Yann'

_publ_section_title
;
 Stable divalent germanium, tin and lead amino(ether)-phenolate monomeric
 complexes: structural features, inclusion heterobimetallic complexes, and
 ROP catalysis.
;
_journal_issue 11
_journal_name_full 'Dalton transactions (Cambridge, England : 2003)'
_journal_page_first 4268
_journal_page_last 4286
_journal_paper_doi 10.1039/c3dt51681d
_journal_volume 43
_journal_year 2014
_chemical_compound_source 'synthesis as described'
_chemical_formula_moiety 'C26 H43 B0 F3 Li N O8 S'
_chemical_formula_sum 'C26 H43 B0 F3 Li N O8 S'
_chemical_formula_weight 593.61
_chemical_name_systematic
;
 ?
;
_space_group_IT_number 14
_symmetry_cell_setting monoclinic
_symmetry_Int_Tables_number 14
_symmetry_space_group_name_Hall '-P 2yn'
_symmetry_space_group_name_H-M 'P 1 21/n 1'
_atom_sites_solution_hydrogens geom
_atom_sites_solution_primary direct
_atom_sites_solution_secondary difmap
_audit_conform_dict_location ftp://ftp.iucr.org/pub/cif_core.dic
_audit_conform_dict_name cif_core.dic
_audit_conform_dict_version 2.3
_audit_creation_date 2011-10-14T15:55:00-00:00
_audit_creation_method 'WinGX routine CIF_UPDATE'
_cell_angle_alpha 90
_cell_angle_beta 109.382(6)
_cell_angle_gamma 90
_cell_formula_units_Z 4
_cell_length_a 9.4732(13)
_cell_length_b 27.781(4)
_cell_length_c 12.5458(14)
_cell_measurement_reflns_used 6251
_cell_measurement_temperature 150(2)
_cell_measurement_theta_max 26.95
_cell_measurement_theta_min 2.28
_cell_measurement_wavelength 0.71073
_cell_volume 3114.6(7)
_computing_cell_refinement 'Bruker APEX2 (Bruker, 2006)'
_computing_data_collection 'Bruker APEX2 (Bruker, 2006)'
_computing_data_reduction 'Bruker APEX2 (Bruker, 2006)'
_computing_molecular_graphics 'Ortep-3 for Windows (Farrugia, 1997)'
_computing_publication_material
;
           WinGX publication routines (Farrugia, 1999),
           CRYSCAL (T. Roisnel, local program)
;
_computing_structure_refinement 'SHELXL-97 (Sheldrick, 1997)'
_computing_structure_solution 'SIR97 (Altomare et al., 1999))'
_diffrn_ambient_temperature 150(2)
_diffrn_detector 'CCD plate'
_diffrn_measured_fraction_theta_full 0.98
_diffrn_measured_fraction_theta_max 0.98
_diffrn_measurement_device_type 'APEXII, Bruker-AXS'
_diffrn_measurement_method 'CCD rotation images, thin slices'
_diffrn_radiation_monochromator graphite
_diffrn_radiation_probe x-ray
_diffrn_radiation_type MoK\a
_diffrn_radiation_wavelength 0.71073
_diffrn_reflns_av_R_equivalents 0
_diffrn_reflns_av_unetI/netI 0.074
_diffrn_reflns_limit_h_max 11
_diffrn_reflns_limit_h_min -12
_diffrn_reflns_limit_k_max 36
_diffrn_reflns_limit_k_min 0
_diffrn_reflns_limit_l_max 16
_diffrn_reflns_limit_l_min 0
_diffrn_reflns_number 7023
_diffrn_reflns_theta_full 27.46
_diffrn_reflns_theta_max 27.46
_diffrn_reflns_theta_min 1.47
_exptl_absorpt_coefficient_mu 0.166
_exptl_absorpt_correction_T_max 0.966
_exptl_absorpt_correction_T_min 0.835
_exptl_absorpt_correction_type multi-scan
_exptl_absorpt_process_details
;
  [Sheldrick, G.M. (2002). SADABS Bruker AXS Inc., Madison, Wisconsin, USA]
;
_exptl_crystal_colour colourless
_exptl_crystal_density_diffrn 1.266
_exptl_crystal_density_method 'not measured'
_exptl_crystal_description prism
_exptl_crystal_F_000 1264
_exptl_crystal_size_max 0.58
_exptl_crystal_size_mid 0.46
_exptl_crystal_size_min 0.21
_refine_diff_density_max 0.391
_refine_diff_density_min -0.488
_refine_diff_density_rms 0.103
_refine_ls_extinction_method none
_refine_ls_goodness_of_fit_ref 1.078
_refine_ls_hydrogen_treatment constr
_refine_ls_matrix_type full
_refine_ls_number_parameters 382
_refine_ls_number_reflns 7023
_refine_ls_number_restraints 0
_refine_ls_restrained_S_all 1.078
_refine_ls_R_factor_all 0.0847
_refine_ls_R_factor_gt 0.059
_refine_ls_shift/su_max 0.048
_refine_ls_shift/su_mean 0.002
_refine_ls_structure_factor_coef Fsqd
_refine_ls_weighting_details 'calc w=1/[\s^2^(Fo^2^)+(0.1067P)^2^+0.0000P] where P=(Fo^2^+2Fc^2^)/3'
_refine_ls_weighting_scheme calc
_refine_ls_wR_factor_gt 0.1599
_refine_ls_wR_factor_ref 0.1817
_reflns_number_gt 5291
_reflns_number_total 7023
_reflns_threshold_expression >2sigma(I)
_cod_data_source_file c3dt51681d.txt
_cod_data_source_block job
_cod_original_sg_symbol_H-M 'P 21/n'
_cod_database_code 7029014

loop_
_symmetry_equiv_pos_as_xyz
'x, y, z'
'-x+1/2, y+1/2, -z+1/2'
'-x, -y, -z'
'x-1/2, -y-1/2, z-1/2'

loop_
_atom_site_label
_atom_site_type_symbol
_atom_site_fract_x
_atom_site_fract_y
_atom_site_fract_z
_atom_site_U_iso_or_equiv
_atom_site_adp_type
_atom_site_occupancy
_atom_site_symmetry_multiplicity
_atom_site_calc_flag
_atom_site_refinement_flags
_atom_site_disorder_assembly
_atom_site_disorder_group
Li1 Li 0.8063(6) 0.20448(17) 0.4463(4) 0.0340(11) Uani 1 1 d . . .
N1 N 0.5821(3) 0.09835(7) 0.40357(19) 0.0289(5) Uani 1 1 d . . .
C2 C 0.4744(3) 0.11698(10) 0.2982(3) 0.0364(7) Uani 1 1 d . . .
H2A H 0.3718 0.1114 0.2997 0.044 Uiso 1 1 calc R . .
H2B H 0.4853 0.0985 0.2339 0.044 Uiso 1 1 calc R . .
C3 C 0.4928(3) 0.17007(11) 0.2785(3) 0.0400(7) Uani 1 1 d . . .
H3A H 0.426 0.1791 0.202 0.048 Uiso 1 1 calc R . .
H3B H 0.4635 0.1893 0.3343 0.048 Uiso 1 1 calc R . .
O4 O 0.6455(2) 0.18086(6) 0.28872(15) 0.0326(5) Uani 1 1 d . . .
C5 C 0.6534(4) 0.21550(12) 0.2065(3) 0.0448(8) Uani 1 1 d . . .
H5A H 0.6043 0.2458 0.2164 0.054 Uiso 1 1 calc R . .
H5B H 0.6014 0.2031 0.1294 0.054 Uiso 1 1 calc R . .
C6 C 0.8152(4) 0.22449(11) 0.2224(2) 0.0434(8) Uani 1 1 d . . .
H6A H 0.8663 0.194 0.2169 0.052 Uiso 1 1 calc R . .
H6B H 0.825 0.247 0.164 0.052 Uiso 1 1 calc R . .
O7 O 0.8787(3) 0.24504(7) 0.33243(17) 0.0382(5) Uani 1 1 d . . .
C8 C 1.0381(4) 0.24899(12) 0.3670(3) 0.0456(8) Uani 1 1 d . . .
H8A H 1.0719 0.2764 0.4197 0.055 Uiso 1 1 calc R . .
H8B H 1.0691 0.2552 0.3002 0.055 Uiso 1 1 calc R . .
C9 C 1.1089(4) 0.20380(12) 0.4235(3) 0.0450(8) Uani 1 1 d . . .
H9A H 1.091 0.1772 0.3682 0.054 Uiso 1 1 calc R . .
H9B H 1.2182 0.2082 0.4594 0.054 Uiso 1 1 calc R . .
O10 O 1.0393(2) 0.19347(7) 0.50810(17) 0.0374(5) Uani 1 1 d . . .
C11 C 1.0825(4) 0.14820(11) 0.5629(3) 0.0465(8) Uani 1 1 d . . .
H11A H 1.1883 0.1491 0.6127 0.056 Uiso 1 1 calc R . .
H11B H 1.0708 0.1223 0.5064 0.056 Uiso 1 1 calc R . .
C12 C 0.9810(4) 0.13956(12) 0.6309(3) 0.0476(8) Uani 1 1 d . . .
H12A H 0.9986 0.107 0.6651 0.057 Uiso 1 1 calc R . .
H12B H 1.0005 0.1636 0.6924 0.057 Uiso 1 1 calc R . .
O13 O 0.8281(2) 0.14372(7) 0.55515(16) 0.0332(5) Uani 1 1 d . . .
C14 C 0.7205(4) 0.12257(10) 0.5995(2) 0.0381(7) Uani 1 1 d . . .
H14A H 0.7135 0.1418 0.6639 0.046 Uiso 1 1 calc R . .
H14B H 0.7516 0.0895 0.6264 0.046 Uiso 1 1 calc R . .
C15 C 0.5709(4) 0.12150(10) 0.5063(3) 0.0375(7) Uani 1 1 d . . .
H15A H 0.4981 0.1036 0.5325 0.045 Uiso 1 1 calc R . .
H15B H 0.5335 0.1548 0.4883 0.045 Uiso 1 1 calc R . .
C20 C 0.5724(3) 0.04501(9) 0.4081(2) 0.0315(6) Uani 1 1 d . . .
H20A H 0.4665 0.0356 0.3912 0.038 Uiso 1 1 calc R . .
H20B H 0.6288 0.0339 0.4855 0.038 Uiso 1 1 calc R . .
C21 C 0.6339(3) 0.02034(9) 0.3255(2) 0.0256(6) Uani 1 1 d . . .
C22 C 0.5577(3) -0.01804(9) 0.2592(2) 0.0276(6) Uani 1 1 d . A .
H22 H 0.4621 -0.0269 0.262 0.033 Uiso 1 1 calc R . .
C23 C 0.6178(3) -0.04364(9) 0.1890(2) 0.0277(6) Uani 1 1 d . . .
C24 C 0.7597(3) -0.02956(9) 0.1879(2) 0.0269(6) Uani 1 1 d . A .
H24 H 0.8035 -0.0473 0.1422 0.032 Uiso 1 1 calc R . .
C25 C 0.8403(3) 0.00931(9) 0.2509(2) 0.0243(5) Uani 1 1 d . . .
C26 C 0.7741(3) 0.03433(9) 0.3190(2) 0.0245(5) Uani 1 1 d . A .
C27A C 0.5314(3) -0.08488(10) 0.1138(2) 0.0338(6) Uani 0.625(4) 1 d P A 1
C28A C 0.4165(8) -0.0651(2) 0.0112(5) 0.0619(17) Uani 0.625(4) 1 d P A 1
H28A H 0.3507 -0.0911 -0.0295 0.093 Uiso 0.625(4) 1 calc PR A 1
H28B H 0.466 -0.0504 -0.0381 0.093 Uiso 0.625(4) 1 calc PR A 1
H28C H 0.3571 -0.0406 0.0335 0.093 Uiso 0.625(4) 1 calc PR A 1
C29A C 0.4486(7) -0.1161(2) 0.1798(5) 0.0572(14) Uani 0.625(4) 1 d P A 1
H29A H 0.3726 -0.0964 0.1965 0.086 Uiso 0.625(4) 1 calc PR A 1
H29B H 0.5213 -0.1276 0.2507 0.086 Uiso 0.625(4) 1 calc PR A 1
H29C H 0.4003 -0.1437 0.1334 0.086 Uiso 0.625(4) 1 calc PR A 1
C30A C 0.6361(7) -0.1213(2) 0.0817(6) 0.0583(14) Uani 0.625(4) 1 d P A 1
H30A H 0.5764 -0.1481 0.0388 0.087 Uiso 0.625(4) 1 calc PR A 1
H30B H 0.7106 -0.1337 0.1507 0.087 Uiso 0.625(4) 1 calc PR A 1
H30C H 0.6871 -0.105 0.0355 0.087 Uiso 0.625(4) 1 calc PR A 1
C27B C 0.5314(3) -0.08488(10) 0.1138(2) 0.0338(6) Uani 0.375(4) 1 d P A 2
C28B C 0.5279(14) -0.0747(3) -0.0113(9) 0.0619(17) Uani 0.375(4) 1 d P A 2
H28D H 0.4626 -0.0983 -0.0627 0.093 Uiso 0.375(4) 1 calc PR A 2
H28E H 0.6294 -0.0774 -0.0149 0.093 Uiso 0.375(4) 1 calc PR A 2
H28F H 0.4896 -0.0422 -0.0338 0.093 Uiso 0.375(4) 1 calc PR A 2
C29B C 0.3651(12) -0.0862(3) 0.1041(9) 0.0572(14) Uani 0.375(4) 1 d P A 2
H29D H 0.319 -0.055 0.0772 0.086 Uiso 0.375(4) 1 calc PR A 2
H29E H 0.3567 -0.0931 0.1783 0.086 Uiso 0.375(4) 1 calc PR A 2
H29F H 0.3137 -0.1114 0.0505 0.086 Uiso 0.375(4) 1 calc PR A 2
C30B C 0.6099(13) -0.1323(3) 0.1577(10) 0.0583(14) Uani 0.375(4) 1 d P A 2
H30D H 0.5735 -0.1572 0.0997 0.087 Uiso 0.375(4) 1 calc PR A 2
H30E H 0.5886 -0.1419 0.2259 0.087 Uiso 0.375(4) 1 calc PR A 2
H30F H 0.7181 -0.1284 0.1756 0.087 Uiso 0.375(4) 1 calc PR A 2
C31 C 0.9955(3) 0.02375(10) 0.2467(2) 0.0316(6) Uani 1 1 d . A .
C32 C 1.0473(4) -0.00977(12) 0.1691(3) 0.0441(8) Uani 1 1 d . . .
H32A H 1.0488 -0.0431 0.195 0.066 Uiso 1 1 calc R A .
H32B H 1.148 -0.0005 0.1714 0.066 Uiso 1 1 calc R . .
H32C H 0.978 -0.0071 0.0915 0.066 Uiso 1 1 calc R . .
C33 C 1.1116(3) 0.02041(12) 0.3656(3) 0.0419(7) Uani 1 1 d . . .
H33A H 1.0887 0.0444 0.4147 0.063 Uiso 1 1 calc R A .
H33B H 1.2116 0.0265 0.3616 0.063 Uiso 1 1 calc R . .
H33C H 1.1086 -0.0118 0.3964 0.063 Uiso 1 1 calc R . .
C34 C 0.9901(4) 0.07571(12) 0.2001(3) 0.0473(8) Uani 1 1 d . . .
H34A H 0.9211 0.0768 0.1221 0.071 Uiso 1 1 calc R A .
H34B H 1.0904 0.0852 0.2017 0.071 Uiso 1 1 calc R . .
H34C H 0.9554 0.0979 0.247 0.071 Uiso 1 1 calc R . .
O35 O 0.8470(2) 0.07279(7) 0.38230(17) 0.0318(4) Uani 1 1 d . . .
H35 H 0.7862 0.0891 0.4031 0.048 Uiso 1 1 calc R A .
S1 S 0.60625(8) 0.26778(2) 0.56127(6) 0.03094(19) Uani 1 1 d . . .
O101 O 0.6596(2) 0.29663(8) 0.66185(18) 0.0459(6) Uani 1 1 d . . .
O102 O 0.5066(3) 0.22905(7) 0.56473(19) 0.0426(5) Uani 1 1 d . . .
O103 O 0.7188(3) 0.25497(9) 0.5111(2) 0.0512(6) Uani 1 1 d . . .
C101 C 0.4822(4) 0.30921(12) 0.4591(3) 0.0474(8) Uani 1 1 d . . .
F101 F 0.3690(3) 0.32264(8) 0.49316(19) 0.0666(6) Uani 1 1 d . . .
F102 F 0.4227(3) 0.28749(9) 0.35755(17) 0.0848(8) Uani 1 1 d . . .
F103 F 0.5500(3) 0.34774(8) 0.4420(2) 0.0822(8) Uani 1 1 d . . .

loop_
_atom_site_aniso_label
_atom_site_aniso_U_11
_atom_site_aniso_U_22
_atom_site_aniso_U_33
_atom_site_aniso_U_23
_atom_site_aniso_U_13
_atom_site_aniso_U_12
Li1 0.032(3) 0.037(3) 0.039(3) 0.000(2) 0.019(2) 0.000(2)
N1 0.0254(12) 0.0245(11) 0.0382(12) -0.0030(9) 0.0122(10) -0.0038(9)
C2 0.0192(14) 0.0342(15) 0.0506(18) -0.0008(13) 0.0044(13) -0.0003(12)
C3 0.0210(15) 0.0378(15) 0.0549(18) 0.0071(14) 0.0041(14) 0.0066(12)
O4 0.0253(11) 0.0344(10) 0.0356(10) 0.0112(8) 0.0070(8) 0.0009(8)
C5 0.049(2) 0.0510(18) 0.0332(15) 0.0161(14) 0.0115(14) 0.0063(16)
C6 0.051(2) 0.0530(19) 0.0296(15) 0.0068(13) 0.0181(14) -0.0025(16)
O7 0.0464(13) 0.0373(11) 0.0416(11) -0.0059(9) 0.0289(10) -0.0074(10)
C8 0.054(2) 0.0450(17) 0.0503(18) -0.0146(15) 0.0334(17) -0.0237(16)
C9 0.0337(18) 0.059(2) 0.0484(18) -0.0224(15) 0.0223(15) -0.0166(15)
O10 0.0343(12) 0.0383(11) 0.0409(11) -0.0098(9) 0.0142(10) -0.0066(9)
C11 0.0327(19) 0.0446(18) 0.0523(19) -0.0069(15) 0.0008(15) -0.0006(14)
C12 0.045(2) 0.0441(18) 0.0377(16) 0.0043(13) -0.0072(14) -0.0051(15)
O13 0.0322(11) 0.0357(10) 0.0282(10) 0.0040(8) 0.0055(8) -0.0037(9)
C14 0.053(2) 0.0349(15) 0.0318(15) -0.0031(12) 0.0207(14) -0.0084(14)
C15 0.0391(18) 0.0334(15) 0.0501(17) -0.0069(13) 0.0284(15) -0.0033(13)
C20 0.0283(15) 0.0262(13) 0.0430(16) -0.0018(11) 0.0159(13) -0.0056(11)
C21 0.0201(14) 0.0255(13) 0.0301(13) 0.0013(10) 0.0067(11) -0.0008(10)
C22 0.0163(13) 0.0308(13) 0.0343(14) 0.0010(11) 0.0066(11) -0.0050(10)
C23 0.0251(14) 0.0260(13) 0.0285(13) 0.0010(10) 0.0043(11) -0.0029(11)
C24 0.0259(15) 0.0288(13) 0.0263(13) 0.0024(10) 0.0092(11) 0.0036(10)
C25 0.0171(13) 0.0291(13) 0.0256(12) 0.0052(10) 0.0059(10) 0.0004(10)
C26 0.0155(13) 0.0260(12) 0.0282(13) 0.0000(10) 0.0022(10) -0.0018(10)
C27A 0.0331(16) 0.0306(14) 0.0330(14) -0.0055(11) 0.0047(12) -0.0059(12)
C28A 0.062(4) 0.044(3) 0.054(3) -0.010(2) -0.015(3) -0.010(3)
C29A 0.060(4) 0.050(3) 0.067(4) -0.024(2) 0.029(3) -0.035(3)
C30A 0.051(3) 0.048(3) 0.077(4) -0.026(3) 0.023(3) -0.012(2)
C27B 0.0331(16) 0.0306(14) 0.0330(14) -0.0055(11) 0.0047(12) -0.0059(12)
C28B 0.062(4) 0.044(3) 0.054(3) -0.010(2) -0.015(3) -0.010(3)
C29B 0.060(4) 0.050(3) 0.067(4) -0.024(2) 0.029(3) -0.035(3)
C30B 0.051(3) 0.048(3) 0.077(4) -0.026(3) 0.023(3) -0.012(2)
C31 0.0214(14) 0.0378(15) 0.0369(15) 0.0010(12) 0.0113(12) -0.0039(11)
C32 0.0345(18) 0.057(2) 0.0508(18) -0.0020(15) 0.0269(15) -0.0001(15)
C33 0.0165(15) 0.0556(19) 0.0497(18) -0.0040(15) 0.0057(13) 0.0000(13)
C34 0.0366(19) 0.0493(19) 0.058(2) 0.0121(15) 0.0178(16) -0.0117(15)
O35 0.0193(10) 0.0326(10) 0.0439(11) -0.0112(8) 0.0110(9) -0.0084(8)
S1 0.0251(4) 0.0378(4) 0.0347(4) -0.0032(3) 0.0162(3) 0.0035(3)
O101 0.0285(12) 0.0650(15) 0.0435(12) -0.0172(10) 0.0107(10) -0.0047(10)
O102 0.0437(13) 0.0364(11) 0.0561(13) -0.0091(10) 0.0280(11) -0.0028(10)
O103 0.0454(14) 0.0579(14) 0.0682(15) -0.0018(12) 0.0428(12) 0.0079(12)
C101 0.051(2) 0.053(2) 0.0421(18) 0.0058(15) 0.0205(16) 0.0096(17)
F101 0.0547(14) 0.0781(14) 0.0691(14) 0.0176(11) 0.0235(11) 0.0378(12)
F102 0.107(2) 0.0937(18) 0.0370(11) -0.0023(11) 0.0024(12) 0.0162(16)
F103 0.109(2) 0.0582(14) 0.0931(18) 0.0248(13) 0.0511(17) 0.0033(13)

loop_
_atom_type_symbol
_atom_type_description
_atom_type_scat_dispersion_real
_atom_type_scat_dispersion_imag
_atom_type_scat_source
C C 0.0033 0.0016 'International Tables Vol C Tables 4.2.6.8 and 6.1.1.4'
H H 0 0 'International Tables Vol C Tables 4.2.6.8 and 6.1.1.4'
N N 0.0061 0.0033 'International Tables Vol C Tables 4.2.6.8 and 6.1.1.4'
O O 0.0106 0.006 'International Tables Vol C Tables 4.2.6.8 and 6.1.1.4'
F F 0.0171 0.0103 'International Tables Vol C Tables 4.2.6.8 and 6.1.1.4'
S S 0.1246 0.1234 'International Tables Vol C Tables 4.2.6.8 and 6.1.1.4'
B B 0.0013 0.0007 'International Tables Vol C Tables 4.2.6.8 and 6.1.1.4'
Li Li -0.0003 0.0001 'International Tables Vol C Tables 4.2.6.8 and 6.1.1.4'

loop_
_geom_angle_atom_site_label_1
_geom_angle_atom_site_label_2
_geom_angle_atom_site_label_3
_geom_angle
O103 Li1 O10 119.5(3)
O103 Li1 O7 100.3(2)
O10 Li1 O7 77.86(18)
O103 Li1 O13 105.5(2)
O10 Li1 O13 77.46(19)
O7 Li1 O13 150.7(3)
O103 Li1 O4 109.5(3)
O10 Li1 O4 128.9(2)
O7 Li1 O4 80.27(18)
O13 Li1 O4 103.5(2)
C2 N1 C15 113.7(2)
C2 N1 C20 110.6(2)
C15 N1 C20 112.2(2)
N1 C2 C3 114.0(2)
N1 C2 H2A 108.8
C3 C2 H2A 108.8
N1 C2 H2B 108.8
C3 C2 H2B 108.8
H2A C2 H2B 107.6
O4 C3 C2 110.7(2)
O4 C3 H3A 109.5
C2 C3 H3A 109.5
O4 C3 H3B 109.5
C2 C3 H3B 109.5
H3A C3 H3B 108.1
C5 O4 C3 111.5(2)
C5 O4 Li1 105.4(2)
C3 O4 Li1 121.8(2)
O4 C5 C6 108.2(2)
O4 C5 H5A 110.1
C6 C5 H5A 110.1
O4 C5 H5B 110.1
C6 C5 H5B 110.1
H5A C5 H5B 108.4
O7 C6 C5 106.2(2)
O7 C6 H6A 110.5
C5 C6 H6A 110.5
O7 C6 H6B 110.5
C5 C6 H6B 110.5
H6A C6 H6B 108.7
C6 O7 C8 112.8(2)
C6 O7 Li1 108.3(2)
C8 O7 Li1 112.6(2)
O7 C8 C9 110.1(2)
O7 C8 H8A 109.6
C9 C8 H8A 109.6
O7 C8 H8B 109.6
C9 C8 H8B 109.6
H8A C8 H8B 108.2
O10 C9 C8 105.9(2)
O10 C9 H9A 110.6
C8 C9 H9A 110.6
O10 C9 H9B 110.6
C8 C9 H9B 110.6
H9A C9 H9B 108.7
C11 O10 C9 113.5(2)
C11 O10 Li1 113.8(2)
C9 O10 Li1 112.1(2)
O10 C11 C12 106.2(3)
O10 C11 H11A 110.5
C12 C11 H11A 110.5
O10 C11 H11B 110.5
C12 C11 H11B 110.5
H11A C11 H11B 108.7
O13 C12 C11 107.7(3)
O13 C12 H12A 110.2
C11 C12 H12A 110.2
O13 C12 H12B 110.2
C11 C12 H12B 110.2
H12A C12 H12B 108.5
C14 O13 C12 113.3(2)
C14 O13 Li1 129.7(2)
C12 O13 Li1 110.2(2)
O13 C14 C15 108.2(2)
O13 C14 H14A 110.1
C15 C14 H14A 110.1
O13 C14 H14B 110
C15 C14 H14B 110
H14A C14 H14B 108.4
N1 C15 C14 111.3(2)
N1 C15 H15A 109.4
C14 C15 H15A 109.4
N1 C15 H15B 109.4
C14 C15 H15B 109.4
H15A C15 H15B 108
N1 C20 C21 112.6(2)
N1 C20 H20A 109.1
C21 C20 H20A 109.1
N1 C20 H20B 109.1
C21 C20 H20B 109.1
H20A C20 H20B 107.8
C22 C21 C26 119.0(2)
C22 C21 C20 121.0(2)
C26 C21 C20 119.9(2)
C23 C22 C21 121.9(3)
C23 C22 H22 119.1
C21 C22 H22 119.1
C22 C23 C24 117.2(2)
C22 C23 C27A 121.6(3)
C24 C23 C27A 121.2(2)
C25 C24 C23 123.5(2)
C25 C24 H24 118.2
C23 C24 H24 118.2
C26 C25 C24 117.0(2)
C26 C25 C31 121.1(2)
C24 C25 C31 121.9(2)
O35 C26 C25 119.8(2)
O35 C26 C21 118.9(2)
C25 C26 C21 121.3(2)
C28A C27A C23 110.1(3)
C28A C27A C30A 111.2(4)
C23 C27A C30A 112.8(3)
C28A C27A C29A 108.0(4)
C23 C27A C29A 110.1(3)
C30A C27A C29A 104.4(4)
H28D C28B H28E 109.5
H28D C28B H28F 109.5
H28E C28B H28F 109.5
H29D C29B H29E 109.5
H29D C29B H29F 109.5
H29E C29B H29F 109.5
H30D C30B H30E 109.5
H30D C30B H30F 109.5
H30E C30B H30F 109.5
C33 C31 C32 107.6(2)
C33 C31 C25 109.6(2)
C32 C31 C25 111.8(2)
C33 C31 C34 110.2(2)
C32 C31 C34 107.5(2)
C25 C31 C34 110.0(2)
C31 C32 H32A 109.5
C31 C32 H32B 109.5
H32A C32 H32B 109.5
C31 C32 H32C 109.5
H32A C32 H32C 109.5
H32B C32 H32C 109.5
C31 C33 H33A 109.5
C31 C33 H33B 109.5
H33A C33 H33B 109.5
C31 C33 H33C 109.5
H33A C33 H33C 109.5
H33B C33 H33C 109.5
C31 C34 H34A 109.5
C31 C34 H34B 109.5
H34A C34 H34B 109.5
C31 C34 H34C 109.5
H34A C34 H34C 109.5
H34B C34 H34C 109.5
C26 O35 H35 109.5
O101 S1 O102 115.65(13)
O101 S1 O103 114.99(14)
O102 S1 O103 114.37(13)
O101 S1 C101 102.78(15)
O102 S1 C101 102.47(16)
O103 S1 C101 104.11(15)
S1 O103 Li1 146.8(2)
F103 C101 F101 108.4(3)
F103 C101 F102 106.6(3)
F101 C101 F102 107.4(3)
F103 C101 S1 113.3(3)
F101 C101 S1 110.4(2)
F102 C101 S1 110.4(2)

loop_
_geom_bond_atom_site_label_1
_geom_bond_atom_site_label_2
_geom_bond_distance
Li1 O103 1.940(5)
Li1 O10 2.105(5)
Li1 O7 2.105(5)
Li1 O13 2.138(5)
Li1 O4 2.159(5)
N1 C2 1.470(4)
N1 C15 1.476(4)
N1 C20 1.487(3)
C2 C3 1.515(4)
C2 H2A 0.99
C2 H2B 0.99
C3 O4 1.441(3)
C3 H3A 0.99
C3 H3B 0.99
O4 C5 1.430(3)
C5 C6 1.500(5)
C5 H5A 0.99
C5 H5B 0.99
C6 O7 1.429(4)
C6 H6A 0.99
C6 H6B 0.99
O7 C8 1.430(4)
C8 C9 1.488(5)
C8 H8A 0.99
C8 H8B 0.99
C9 O10 1.451(4)
C9 H9A 0.99
C9 H9B 0.99
O10 C11 1.426(4)
C11 C12 1.502(5)
C11 H11A 0.99
C11 H11B 0.99
C12 O13 1.449(4)
C12 H12A 0.99
C12 H12B 0.99
O13 C14 1.439(3)
C14 C15 1.508(5)
C14 H14A 0.99
C14 H14B 0.99
C15 H15A 0.99
C15 H15B 0.99
C20 C21 1.510(4)
C20 H20A 0.99
C20 H20B 0.99
C21 C22 1.397(4)
C21 C26 1.412(3)
C22 C23 1.392(4)
C22 H22 0.95
C23 C24 1.405(4)
C23 C27A 1.537(4)
C24 C25 1.405(4)
C24 H24 0.95
C25 C26 1.401(4)
C25 C31 1.541(4)
C26 O35 1.373(3)
C27A C28A 1.488(6)
C27A C30A 1.561(6)
C27A C29A 1.577(6)
C28A H28A 0.98
C28A H28B 0.98
C28A H28C 0.98
C29A H29A 0.98
C29A H29B 0.98
C29A H29C 0.98
C30A H30A 0.98
C30A H30B 0.98
C30A H30C 0.98
C28B H28D 0.98
C28B H28E 0.98
C28B H28F 0.98
C29B H29D 0.98
C29B H29E 0.98
C29B H29F 0.98
C30B H30D 0.98
C30B H30E 0.98
C30B H30F 0.98
C31 C33 1.534(4)
C31 C32 1.541(4)
C31 C34 1.552(4)
C32 H32A 0.98
C32 H32B 0.98
C32 H32C 0.98
C33 H33A 0.98
C33 H33B 0.98
C33 H33C 0.98
C34 H34A 0.98
C34 H34B 0.98
C34 H34C 0.98
O35 H35 0.84
S1 O101 1.438(2)
S1 O102 1.441(2)
S1 O103 1.450(2)
S1 C101 1.831(3)
C101 F103 1.302(4)
C101 F101 1.333(4)
C101 F102 1.352(4)

loop_
_geom_torsion_atom_site_label_1
_geom_torsion_atom_site_label_2
_geom_torsion_atom_site_label_3
_geom_torsion_atom_site_label_4
_geom_torsion
C15 N1 C2 C3 61.5(3)
C20 N1 C2 C3 -171.2(2)
N1 C2 C3 O4 51.8(3)
C2 C3 O4 C5 141.3(3)
C2 C3 O4 Li1 -93.1(3)
O103 Li1 O4 C5 81.1(3)
O10 Li1 O4 C5 -82.1(3)
O7 Li1 O4 C5 -16.5(2)
O13 Li1 O4 C5 -166.8(2)
O103 Li1 O4 C3 -47.2(3)
O10 Li1 O4 C3 149.7(3)
O7 Li1 O4 C3 -144.7(2)
O13 Li1 O4 C3 65.0(3)
C3 O4 C5 C6 -179.7(2)
Li1 O4 C5 C6 46.1(3)
O4 C5 C6 O7 -63.4(3)
C5 C6 O7 C8 171.1(2)
C5 C6 O7 Li1 45.8(3)
O103 Li1 O7 C6 -125.0(3)
O10 Li1 O7 C6 116.8(2)
O13 Li1 O7 C6 83.6(6)
O4 Li1 O7 C6 -16.8(2)
O103 Li1 O7 C8 109.6(3)
O10 Li1 O7 C8 -8.7(2)
O13 Li1 O7 C8 -41.8(6)
O4 Li1 O7 C8 -142.2(2)
C6 O7 C8 C9 -88.0(3)
Li1 O7 C8 C9 35.0(3)
O7 C8 C9 O10 -50.3(3)
C8 C9 O10 C11 173.6(2)
C8 C9 O10 Li1 42.9(3)
O103 Li1 O10 C11 114.5(3)
O7 Li1 O10 C11 -150.4(2)
O13 Li1 O10 C11 13.7(2)
O4 Li1 O10 C11 -83.7(3)
O103 Li1 O10 C9 -114.8(3)
O7 Li1 O10 C9 -19.8(2)
O13 Li1 O10 C9 144.3(2)
O4 Li1 O10 C9 46.9(3)
C9 O10 C11 C12 -170.1(2)
Li1 O10 C11 C12 -40.2(3)
O10 C11 C12 O13 54.2(3)
C11 C12 O13 C14 162.4(2)
C11 C12 O13 Li1 -43.4(3)
O103 Li1 O13 C14 48.3(4)
O10 Li1 O13 C14 165.8(2)
O7 Li1 O13 C14 -161.0(5)
O4 Li1 O13 C14 -66.8(3)
O103 Li1 O13 C12 -100.4(3)
O10 Li1 O13 C12 17.1(2)
O7 Li1 O13 C12 50.3(6)
O4 Li1 O13 C12 144.5(2)
C12 O13 C14 C15 -170.4(2)
Li1 O13 C14 C15 41.7(3)
C2 N1 C15 C14 -149.7(2)
C20 N1 C15 C14 83.8(3)
O13 C14 C15 N1 52.5(3)
C2 N1 C20 C21 71.0(3)
C15 N1 C20 C21 -160.8(2)
N1 C20 C21 C22 -135.7(3)
N1 C20 C21 C26 47.6(3)
C26 C21 C22 C23 1.7(4)
C20 C21 C22 C23 -175.0(2)
C21 C22 C23 C24 0.4(4)
C21 C22 C23 C27A -178.3(2)
C22 C23 C24 C25 -1.8(4)
C27A C23 C24 C25 176.9(2)
C23 C24 C25 C26 1.0(4)
C23 C24 C25 C31 -179.6(2)
C24 C25 C26 O35 -179.8(2)
C31 C25 C26 O35 0.8(4)
C24 C25 C26 C21 1.3(4)
C31 C25 C26 C21 -178.1(2)
C22 C21 C26 O35 178.5(2)
C20 C21 C26 O35 -4.8(4)
C22 C21 C26 C25 -2.6(4)
C20 C21 C26 C25 174.1(2)
C22 C23 C27A C28A 78.7(5)
C24 C23 C27A C28A -99.9(4)
C22 C23 C27A C30A -156.4(4)
C24 C23 C27A C30A 24.9(4)
C22 C23 C27A C29A -40.3(4)
C24 C23 C27A C29A 141.1(4)
C26 C25 C31 C33 59.1(3)
C24 C25 C31 C33 -120.3(3)
C26 C25 C31 C32 178.3(2)
C24 C25 C31 C32 -1.1(4)
C26 C25 C31 C34 -62.3(3)
C24 C25 C31 C34 118.3(3)
O101 S1 O103 Li1 133.7(4)
O102 S1 O103 Li1 -3.7(5)
C101 S1 O103 Li1 -114.7(4)
O10 Li1 O103 S1 -128.3(4)
O7 Li1 O103 S1 149.9(3)
O13 Li1 O103 S1 -44.2(5)
O4 Li1 O103 S1 66.7(5)
O101 S1 C101 F103 59.8(3)
O102 S1 C101 F103 -179.9(2)
O103 S1 C101 F103 -60.4(3)
O101 S1 C101 F101 -62.0(3)
O102 S1 C101 F101 58.3(3)
O103 S1 C101 F101 177.7(2)
O101 S1 C101 F102 179.3(2)
O102 S1 C101 F102 -60.4(3)
O103 S1 C101 F102 59.1(3)
